data_4072623
loop_
_publ_author_name
'Voinov, Maxim A.'
'Shevelev, Tikhon G.'
'Rybalova, Tatyana V.'
'Gatilov, Yury V.'
'Pervukhina, Natalie V.'
'Burdukov, Aleksei B.'
'Grigor'ev, Igor A.'

_publ_section_title
;
 \a-Organoelement Nitrones:&#x00A0; Synthesis, Properties, and IR and13C
 NMR Spectral and X-ray Structural Characterization&#x2020;
;
_journal_issue 7
_journal_name_full Organometallics
_journal_page_first 1607
_journal_paper_doi 10.1021/om060883o
_journal_volume 26
_journal_year 2007
_chemical_formula_moiety 'C16 H28 Hg N2 O2'
_chemical_formula_sum 'C16 H28 Hg N2 O2'
_chemical_formula_weight 480.99
_chemical_melting_point 482
_chemical_name_systematic
; 
 Bis-(2,2,4,4-tetramethyl-3,4-dihydro-2H-pyrrole-1-oxide-5-yl)-mercurio 
;
_space_group_IT_number 4
_symmetry_cell_setting monoclinic
_symmetry_space_group_name_Hall 'P 2yb'
_symmetry_space_group_name_H-M 'P 1 21 1'
_atom_sites_solution_hydrogens geom
_atom_sites_solution_primary direct
_atom_sites_solution_secondary difmap
_audit_creation_method SHELXL-97
_cell_angle_alpha 90.00
_cell_angle_beta 102.19(3)
_cell_angle_gamma 90.00
_cell_formula_units_Z 4
_cell_length_a 11.862(4)
_cell_length_b 11.552(3)
_cell_length_c 13.875(5)
_cell_measurement_reflns_used 42
_cell_measurement_temperature 294(2)
_cell_measurement_theta_max 13.9
_cell_measurement_theta_min 13.1
_cell_volume 1858.4(11)
_computing_cell_refinement 'Bruker XSCANS'
_computing_data_collection 'Bruker XSCANS'
_computing_data_reduction 'Bruker SHELXTL'
_computing_molecular_graphics 'Bruker SHELXTL'
_computing_publication_material 'Bruker SHELXTL'
_computing_structure_refinement 'SHELXL-97 (Sheldrick, 1997)'
_computing_structure_solution 'SHELXS-97 (Sheldrick, 1990)'
_diffrn_ambient_temperature 294(2)
_diffrn_measured_fraction_theta_full 0.992
_diffrn_measured_fraction_theta_max 0.992
_diffrn_measurement_device_type 'Bruker P4'
_diffrn_measurement_method '2\q/\w scans'
_diffrn_radiation_monochromator graphite
_diffrn_radiation_source 'sealed tube'
_diffrn_radiation_type MoK\a
_diffrn_radiation_wavelength 0.71073
_diffrn_reflns_av_R_equivalents 0.0345
_diffrn_reflns_av_sigmaI/netI 0.0384
_diffrn_reflns_limit_h_max 0
_diffrn_reflns_limit_h_min -15
_diffrn_reflns_limit_k_max 0
_diffrn_reflns_limit_k_min -15
_diffrn_reflns_limit_l_max 18
_diffrn_reflns_limit_l_min -17
_diffrn_reflns_number 4665
_diffrn_reflns_theta_full 27.52
_diffrn_reflns_theta_max 27.52
_diffrn_reflns_theta_min 2.06
_diffrn_standards_decay_% 4.9
_diffrn_standards_interval_count 97
_diffrn_standards_number 3
_exptl_absorpt_coefficient_mu 8.288
_exptl_absorpt_correction_T_max 0.2218
_exptl_absorpt_correction_T_min 0.0627
_exptl_absorpt_correction_type integration
_exptl_crystal_colour grey-yellow
_exptl_crystal_density_diffrn 1.719
_exptl_crystal_density_method 'not measured'
_exptl_crystal_description 'unregular prism'
_exptl_crystal_F_000 936
_exptl_crystal_size_max 1.0
_exptl_crystal_size_mid 0.5
_exptl_crystal_size_min 0.4
_refine_diff_density_max 2.797
_refine_diff_density_min -1.598
_refine_diff_density_rms 0.239
_refine_ls_abs_structure_details 'Flack H D (1983), Acta Cryst. A39, 876-881'
_refine_ls_abs_structure_Flack 0.06(3)
_refine_ls_extinction_coef 0.0000(4)
_refine_ls_extinction_expression Fc^*^=kFc[1+0.001xFc^2^\l^3^/sin(2\q)]^-1/4^
_refine_ls_extinction_method SHELXL
_refine_ls_goodness_of_fit_ref 1.095
_refine_ls_hydrogen_treatment constr
_refine_ls_matrix_type full
_refine_ls_number_parameters 380
_refine_ls_number_reflns 4447
_refine_ls_number_restraints 1
_refine_ls_restrained_S_all 1.095
_refine_ls_R_factor_all 0.0619
_refine_ls_R_factor_gt 0.0574
_refine_ls_shift/su_max 0.006
_refine_ls_shift/su_mean 0.000
_refine_ls_structure_factor_coef Fsqd
_refine_ls_weighting_details 'calc w=1/[\s^2^(Fo^2^)+(0.0999P)^2^+14.1811P] where P=(Fo^2^+2Fc^2^)/3'
_refine_ls_weighting_scheme calc
_refine_ls_wR_factor_gt 0.1642
_refine_ls_wR_factor_ref 0.1679
_reflns_number_gt 4116
_reflns_number_total 4447
_reflns_threshold_expression >2sigma(I)
_cod_data_source_file om060883osi20060926_012501.cif
_cod_data_source_block compound_9k_Voinov
_cod_depositor_comments
;
The following automatic conversions were performed:
'_atom_site_symetry_multiplicity' tag replaced with
'_atom_site_symmetry_multiplicity'.

Automatic conversion script
Id: cif_correct_tags 1440 2010-10-19 06:21:57Z saulius 

The following automatic conversions were performed:

'_symmetry_cell_setting' value 'Monoclinic' changed to 'monoclinic'
according to /home/saulius/struct/CIF-dictionaries/cif_core.dic
dictionary named 'cif_core.dic' version 2.4.1 from 2010-06-29.

Automatic conversion script
Id: cif_fix_values 1715 2011-07-08 13:25:40Z adriana 
;
_cod_original_cell_volume 1858.3(10)
_cod_original_sg_symbol_H-M 'P 21'
_cod_database_code 4072623

loop_
_symmetry_equiv_pos_as_xyz
'x, y, z'
'-x, y+1/2, -z'

loop_
_atom_site_label
_atom_site_type_symbol
_atom_site_fract_x
_atom_site_fract_y
_atom_site_fract_z
_atom_site_U_iso_or_equiv
_atom_site_adp_type
_atom_site_occupancy
_atom_site_symmetry_multiplicity
_atom_site_calc_flag
_atom_site_refinement_flags
Hg1 Hg 0.70493(6) 0.62448(7) 0.45091(5) 0.0450(2) Uani 1 1 d .
Hg2 Hg 0.49744(5) 0.83518(7) 0.22552(5) 0.0444(2) Uani 1 1 d .
O1 O 0.5310(11) 0.6137(17) 0.2463(12) 0.053(3) Uani 1 1 d .
N1 N 0.6304(13) 0.5571(16) 0.2426(11) 0.045(3) Uani 1 1 d .
C5 C 0.7131(14) 0.552(2) 0.3138(14) 0.046(4) Uani 1 1 d .
C4 C 0.811(2) 0.4747(19) 0.2953(17) 0.055(5) Uani 1 1 d .
C3 C 0.763(2) 0.437(4) 0.186(2) 0.092(13) Uani 1 1 d .
H3A H 0.8149 0.4621 0.1442 0.110 Uiso 1 1 calc R
H3B H 0.7571 0.3530 0.1815 0.110 Uiso 1 1 calc R
C2 C 0.646(2) 0.4908(18) 0.1510(16) 0.050(5) Uani 1 1 d .
C8 C 0.919(2) 0.546(3) 0.309(4) 0.115(16) Uani 1 1 d .
H8A H 0.9063 0.6119 0.2657 0.172 Uiso 1 1 calc R
H8B H 0.9809 0.5002 0.2942 0.172 Uiso 1 1 calc R
H8C H 0.9401 0.5726 0.3761 0.172 Uiso 1 1 calc R
C9 C 0.823(4) 0.367(3) 0.358(3) 0.101(13) Uani 1 1 d .
H9A H 0.8834 0.3194 0.3427 0.152 Uiso 1 1 calc R
H9B H 0.7519 0.3253 0.3445 0.152 Uiso 1 1 calc R
H9C H 0.8424 0.3885 0.4262 0.152 Uiso 1 1 calc R
C6 C 0.646(4) 0.578(3) 0.070(2) 0.097(12) Uani 1 1 d .
H6A H 0.5701 0.6117 0.0505 0.145 Uiso 1 1 calc R
H6B H 0.6663 0.5410 0.0147 0.145 Uiso 1 1 calc R
H6C H 0.7005 0.6384 0.0942 0.145 Uiso 1 1 calc R
C7 C 0.551(2) 0.404(3) 0.128(2) 0.076(8) Uani 1 1 d .
H7A H 0.4784 0.4426 0.1079 0.114 Uiso 1 1 calc R
H7B H 0.5504 0.3574 0.1850 0.114 Uiso 1 1 calc R
H7C H 0.5636 0.3546 0.0750 0.114 Uiso 1 1 calc R
O11 O 0.9034(13) 0.625(3) 0.6450(10) 0.067(4) Uani 1 1 d .
N11 N 0.7933(14) 0.6647(15) 0.6565(13) 0.048(4) Uani 1 1 d .
C15 C 0.6988(19) 0.6719(18) 0.5942(13) 0.045(4) Uani 1 1 d .
C14 C 0.6021(18) 0.722(3) 0.6339(15) 0.057(6) Uani 1 1 d .
C13 C 0.658(3) 0.728(4) 0.7453(16) 0.094(12) Uani 1 1 d .
H13A H 0.6430 0.8027 0.7718 0.112 Uiso 1 1 calc R
H13B H 0.6264 0.6683 0.7807 0.112 Uiso 1 1 calc R
C12 C 0.788(2) 0.711(3) 0.7575(16) 0.064(6) Uani 1 1 d .
C18 C 0.563(3) 0.832(3) 0.5891(18) 0.084(9) Uani 1 1 d .
H18A H 0.6264 0.8853 0.5973 0.125 Uiso 1 1 calc R
H18B H 0.5044 0.8635 0.6204 0.125 Uiso 1 1 calc R
H18C H 0.5311 0.8214 0.5201 0.125 Uiso 1 1 calc R
C19 C 0.500(3) 0.644(4) 0.620(3) 0.100(12) Uani 1 1 d .
H19A H 0.5231 0.5702 0.6504 0.150 Uiso 1 1 calc R
H19B H 0.4699 0.6323 0.5507 0.150 Uiso 1 1 calc R
H19C H 0.4419 0.6774 0.6496 0.150 Uiso 1 1 calc R
C16 C 0.857(3) 0.817(3) 0.774(2) 0.081(9) Uani 1 1 d .
H16A H 0.9372 0.7978 0.7848 0.122 Uiso 1 1 calc R
H16B H 0.8416 0.8572 0.8303 0.122 Uiso 1 1 calc R
H16C H 0.8368 0.8661 0.7168 0.122 Uiso 1 1 calc R
C17 C 0.830(2) 0.613(3) 0.8333(16) 0.073(7) Uani 1 1 d .
H17A H 0.9117 0.6043 0.8419 0.110 Uiso 1 1 calc R
H17B H 0.7925 0.5415 0.8096 0.110 Uiso 1 1 calc R
H17C H 0.8110 0.6326 0.8953 0.110 Uiso 1 1 calc R
O21 O 0.6941(9) 0.834(2) 0.4218(15) 0.067(5) Uani 1 1 d .
N21 N 0.7235(15) 0.8922(17) 0.3376(12) 0.048(4) Uani 1 1 d .
C25 C 0.6632(13) 0.8970(17) 0.2521(16) 0.044(4) Uani 1 1 d .
C24 C 0.723(2) 0.970(2) 0.1824(16) 0.055(5) Uani 1 1 d .
C23 C 0.846(3) 0.995(4) 0.249(2) 0.104(13) Uani 1 1 d .
H23A H 0.9055 0.9545 0.2237 0.125 Uiso 1 1 calc R
H23B H 0.8631 1.0771 0.2512 0.125 Uiso 1 1 calc R
C22 C 0.8428(19) 0.950(3) 0.3540(19) 0.065(7) Uani 1 1 d .
C28 C 0.665(3) 1.078(3) 0.149(3) 0.084(9) Uani 1 1 d .
H28A H 0.6613 1.1251 0.2054 0.126 Uiso 1 1 calc R
H28B H 0.5888 1.0619 0.1128 0.126 Uiso 1 1 calc R
H28C H 0.7078 1.1180 0.1079 0.126 Uiso 1 1 calc R
C29 C 0.740(4) 0.895(3) 0.096(2) 0.108(14) Uani 1 1 d .
H29A H 0.7838 0.8276 0.1204 0.162 Uiso 1 1 calc R
H29B H 0.7808 0.9387 0.0550 0.162 Uiso 1 1 calc R
H29C H 0.6662 0.8723 0.0576 0.162 Uiso 1 1 calc R
C26 C 0.846(3) 1.052(3) 0.426(3) 0.093(10) Uani 1 1 d .
H26A H 0.8446 1.0229 0.4903 0.139 Uiso 1 1 calc R
H26B H 0.7804 1.1009 0.4035 0.139 Uiso 1 1 calc R
H26C H 0.9155 1.0958 0.4285 0.139 Uiso 1 1 calc R
C27 C 0.933(2) 0.867(3) 0.392(3) 0.079(9) Uani 1 1 d .
H27A H 0.9315 0.8490 0.4589 0.119 Uiso 1 1 calc R
H27B H 1.0065 0.9002 0.3887 0.119 Uiso 1 1 calc R
H27C H 0.9208 0.7982 0.3526 0.119 Uiso 1 1 calc R
O31 O 0.3013(10) 0.8101(18) 0.0333(11) 0.057(5) Uani 1 1 d .
N31 N 0.2617(12) 0.7881(16) 0.1141(11) 0.043(3) Uani 1 1 d .
C35 C 0.3278(16) 0.7843(17) 0.2051(15) 0.044(4) Uani 1 1 d .
C34 C 0.253(2) 0.751(2) 0.2751(14) 0.053(5) Uani 1 1 d .
C33 C 0.1323(17) 0.746(3) 0.2128(16) 0.067(8) Uani 1 1 d .
H33A H 0.0940 0.6759 0.2265 0.080 Uiso 1 1 calc R
H33B H 0.0877 0.8120 0.2272 0.080 Uiso 1 1 calc R
C32 C 0.1422(18) 0.749(2) 0.1068(16) 0.051(5) Uani 1 1 d .
C38 C 0.262(2) 0.836(3) 0.3585(17) 0.070(6) Uani 1 1 d .
H38A H 0.3389 0.8360 0.3976 0.105 Uiso 1 1 calc R
H38B H 0.2087 0.8145 0.3989 0.105 Uiso 1 1 calc R
H38C H 0.2430 0.9123 0.3323 0.105 Uiso 1 1 calc R
C39 C 0.301(3) 0.634(3) 0.318(2) 0.087(9) Uani 1 1 d .
H39A H 0.3782 0.6438 0.3552 0.130 Uiso 1 1 calc R
H39B H 0.3014 0.5805 0.2647 0.130 Uiso 1 1 calc R
H39C H 0.2530 0.6040 0.3597 0.130 Uiso 1 1 calc R
C36 C 0.058(2) 0.832(4) 0.040(2) 0.080(8) Uani 1 1 d .
H36A H 0.0648 0.9080 0.0690 0.119 Uiso 1 1 calc R
H36B H -0.0193 0.8046 0.0335 0.119 Uiso 1 1 calc R
H36C H 0.0772 0.8358 -0.0238 0.119 Uiso 1 1 calc R
C37 C 0.138(2) 0.626(3) 0.058(2) 0.083(8) Uani 1 1 d .
H37A H 0.1905 0.5748 0.1001 0.124 Uiso 1 1 calc R
H37B H 0.1584 0.6315 -0.0048 0.124 Uiso 1 1 calc R
H37C H 0.0608 0.5949 0.0495 0.124 Uiso 1 1 calc R

loop_
_atom_site_aniso_label
_atom_site_aniso_U_11
_atom_site_aniso_U_22
_atom_site_aniso_U_33
_atom_site_aniso_U_23
_atom_site_aniso_U_13
_atom_site_aniso_U_12
Hg1 0.0492(4) 0.0529(4) 0.0333(3) -0.0051(3) 0.0096(2) 0.0032(3)
Hg2 0.0277(3) 0.0563(4) 0.0482(4) 0.0069(3) 0.0057(2) -0.0051(3)
O1 0.028(5) 0.042(7) 0.088(9) -0.008(9) 0.007(6) 0.005(6)
N1 0.040(8) 0.057(9) 0.040(7) -0.005(7) 0.015(6) 0.007(7)
C5 0.025(7) 0.065(12) 0.047(9) -0.019(9) 0.007(6) 0.003(8)
C4 0.063(13) 0.045(11) 0.059(12) -0.006(10) 0.022(10) 0.016(10)
C3 0.060(15) 0.14(3) 0.069(15) -0.039(18) 0.004(12) 0.059(19)
C2 0.059(12) 0.042(10) 0.049(11) -0.019(9) 0.012(9) -0.005(9)
C8 0.042(13) 0.074(18) 0.23(5) -0.05(3) 0.04(2) -0.006(14)
C9 0.15(4) 0.062(18) 0.09(2) 0.006(15) 0.03(2) 0.04(2)
C6 0.18(4) 0.062(16) 0.048(13) 0.005(12) 0.021(18) 0.00(2)
C7 0.064(15) 0.072(16) 0.095(19) -0.043(16) 0.024(14) -0.014(13)
O11 0.055(8) 0.105(12) 0.055(8) -0.015(11) 0.043(7) -0.004(11)
N11 0.038(8) 0.052(9) 0.051(9) -0.011(7) 0.004(7) 0.011(7)
C15 0.060(11) 0.046(10) 0.028(8) -0.010(7) 0.005(7) -0.019(9)
C14 0.039(10) 0.092(17) 0.039(9) -0.005(11) 0.005(7) 0.000(11)
C13 0.10(2) 0.15(3) 0.030(10) -0.015(15) -0.004(11) 0.03(2)
C12 0.073(16) 0.076(16) 0.038(10) -0.008(10) -0.001(10) -0.001(13)
C18 0.085(17) 0.11(2) 0.053(12) -0.002(16) 0.012(12) 0.06(2)
C19 0.09(2) 0.12(3) 0.11(2) 0.00(2) 0.05(2) -0.02(2)
C16 0.084(18) 0.09(2) 0.082(18) -0.036(17) 0.035(15) -0.045(17)
C17 0.075(16) 0.093(19) 0.047(10) 0.000(15) 0.001(10) 0.013(18)
O21 0.014(4) 0.053(8) 0.129(13) -0.030(11) 0.002(6) -0.023(7)
N21 0.043(8) 0.059(10) 0.043(8) 0.009(8) 0.010(7) 0.009(8)
C25 0.017(6) 0.041(9) 0.070(12) 0.011(9) 0.003(7) -0.008(6)
C24 0.056(12) 0.060(12) 0.048(11) 0.016(10) 0.010(9) -0.015(10)
C23 0.09(2) 0.14(3) 0.075(19) 0.03(2) -0.001(16) -0.05(2)
C22 0.035(10) 0.094(19) 0.064(13) -0.015(13) 0.002(9) -0.031(12)
C28 0.09(2) 0.080(19) 0.09(2) 0.005(16) 0.023(17) 0.007(16)
C29 0.19(4) 0.09(2) 0.063(16) -0.009(17) 0.07(2) -0.04(3)
C26 0.12(3) 0.074(19) 0.10(2) -0.001(17) 0.06(2) 0.04(2)
C27 0.043(12) 0.075(18) 0.11(2) -0.007(16) 0.003(13) 0.002(11)
O31 0.026(5) 0.084(14) 0.072(8) 0.024(9) 0.037(6) 0.002(7)
N31 0.031(6) 0.062(10) 0.037(7) 0.000(7) 0.011(5) -0.016(7)
C35 0.037(9) 0.041(9) 0.052(10) 0.005(8) 0.008(7) 0.002(7)
C34 0.062(13) 0.063(13) 0.035(9) -0.007(9) 0.011(9) -0.015(11)
C33 0.027(9) 0.13(2) 0.051(11) -0.009(13) 0.015(8) -0.018(12)
C32 0.041(10) 0.057(12) 0.054(11) -0.010(10) 0.009(8) -0.007(9)
C38 0.077(15) 0.085(17) 0.053(12) -0.025(14) 0.023(11) -0.003(16)
C39 0.15(3) 0.046(14) 0.077(16) 0.003(14) 0.052(19) -0.007(18)
C36 0.044(11) 0.10(2) 0.086(17) -0.02(2) -0.002(11) 0.022(16)
C37 0.069(16) 0.065(15) 0.11(2) -0.037(17) 0.010(15) -0.029(15)

loop_
_atom_type_symbol
_atom_type_description
_atom_type_scat_dispersion_real
_atom_type_scat_dispersion_imag
_atom_type_scat_source
C C 0.0033 0.0016 'International Tables Vol C Tables 4.2.6.8 and 6.1.1.4'
H H 0.0000 0.0000 'International Tables Vol C Tables 4.2.6.8 and 6.1.1.4'
N N 0.0061 0.0033 'International Tables Vol C Tables 4.2.6.8 and 6.1.1.4'
O O 0.0106 0.0060 'International Tables Vol C Tables 4.2.6.8 and 6.1.1.4'
Hg Hg -2.3894 9.2266 'International Tables Vol C Tables 4.2.6.8 and 6.1.1.4'

loop_
_exptl_crystal_face_index_h
_exptl_crystal_face_index_k
_exptl_crystal_face_index_l
_exptl_crystal_face_perp_dist
-1.00 0.00 1.00 0.1000
-5.00 0.00 1.00 0.2100
0.00 0.00 -1.00 0.1800
1.00 0.00 -1.00 0.2000
1.00 0.00 0.00 0.1200
0.00 0.00 1.00 0.2600
-1.00 1.00 0.00 0.3000
0.00 1.00 -1.00 0.4100
-1.00 -3.00 1.00 0.3000
5.00 -9.00 -2.00 0.4000

loop_
_geom_angle_atom_site_label_1
_geom_angle_atom_site_label_2
_geom_angle_atom_site_label_3
_geom_angle
C15 Hg1 C5 171.6(9)
C15 Hg1 O21 83.5(7)
C5 Hg1 O21 104.9(8)
C25 Hg2 C35 175.4(8)
C25 Hg2 O1 101.8(6)
C35 Hg2 O1 81.7(6)
N1 O1 Hg2 125.8(13)
C5 N1 O1 122.9(16)
C5 N1 C2 115.2(16)
O1 N1 C2 121.9(16)
N1 C5 C4 113.6(17)
N1 C5 Hg1 121.4(13)
C4 C5 Hg1 124.5(14)
C9 C4 C8 114(3)
C9 C4 C5 111(2)
C8 C4 C5 108.6(19)
C9 C4 C3 107(3)
C8 C4 C3 114(3)
C5 C4 C3 101.0(17)
C2 C3 C4 108.4(17)
C7 C2 C6 114(2)
C7 C2 C3 113(2)
C6 C2 C3 112(3)
C7 C2 N1 107.7(19)
C6 C2 N1 107.5(18)
C3 C2 N1 101.9(17)
C15 N11 O11 130.1(17)
C15 N11 C12 113.8(18)
O11 N11 C12 116.0(16)
N11 C15 C14 114.4(16)
N11 C15 Hg1 115.6(16)
C14 C15 Hg1 129.8(14)
C18 C14 C15 113(2)
C18 C14 C19 107(3)
C15 C14 C19 112(2)
C18 C14 C13 115(3)
C15 C14 C13 100.5(18)
C19 C14 C13 109(3)
C12 C13 C14 108(2)
C16 C12 N11 108(2)
C16 C12 C13 115(3)
N11 C12 C13 100.7(17)
C16 C12 C17 115(2)
N11 C12 C17 108(2)
C13 C12 C17 110(3)
N21 O21 Hg1 125.3(13)
C25 N21 O21 126.6(17)
C25 N21 C22 116.5(17)
O21 N21 C22 116.9(15)
N21 C25 C24 111.5(16)
N21 C25 Hg2 119.4(14)
C24 C25 Hg2 128.4(14)
C28 C24 C29 112(3)
C28 C24 C25 115(2)
C29 C24 C25 109(2)
C28 C24 C23 110(3)
C29 C24 C23 108(3)
C25 C24 C23 102.6(18)
C22 C23 C24 107(2)
C27 C22 N21 111(2)
C27 C22 C26 111(2)
N21 C22 C26 109(2)
C27 C22 C23 113(3)
N21 C22 C23 102.3(19)
C26 C22 C23 110(3)
O31 N31 C35 124.1(15)
O31 N31 C32 120.6(15)
C35 N31 C32 114.7(15)
N31 C35 C34 108.2(16)
N31 C35 Hg2 118.8(13)
C34 C35 Hg2 132.7(15)
C35 C34 C38 112(2)
C35 C34 C33 104.9(16)
C38 C34 C33 111(2)
C35 C34 C39 105(2)
C38 C34 C39 109(2)
C33 C34 C39 114(2)
C32 C33 C34 107.4(16)
N31 C32 C33 102.3(16)
N31 C32 C36 110(2)
C33 C32 C36 115(2)
N31 C32 C37 104.8(18)
C33 C32 C37 114(2)
C36 C32 C37 110(2)

loop_
_geom_bond_atom_site_label_1
_geom_bond_atom_site_label_2
_geom_bond_distance
Hg1 C15 2.078(17)
Hg1 C5 2.102(18)
Hg1 O21 2.45(3)
Hg2 C25 2.050(15)
Hg2 C35 2.058(19)
Hg2 O1 2.60(2)
O1 N1 1.36(2)
N1 C5 1.24(2)
N1 C2 1.53(2)
C5 C4 1.53(3)
C4 C9 1.50(4)
C4 C8 1.50(4)
C4 C3 1.57(3)
C3 C2 1.51(3)
C2 C7 1.49(3)
C2 C6 1.51(4)
O11 N11 1.43(2)
N11 C15 1.27(3)
N11 C12 1.51(3)
C15 C14 1.49(3)
C14 C18 1.45(4)
C14 C19 1.49(4)
C14 C13 1.55(3)
C13 C12 1.52(4)
C12 C16 1.47(4)
C12 C17 1.55(4)
O21 N21 1.46(3)
N21 C25 1.25(3)
N21 C22 1.54(3)
C25 C24 1.56(3)
C24 C28 1.45(4)
C24 C29 1.53(4)
C24 C23 1.58(4)
C23 C22 1.55(4)
C22 C27 1.45(4)
C22 C26 1.54(4)
O31 N31 1.327(18)
N31 C35 1.34(2)
N31 C32 1.47(2)
C35 C34 1.49(3)
C34 C38 1.50(3)
C34 C33 1.51(3)
C34 C39 1.54(4)
C33 C32 1.50(3)
C32 C36 1.54(4)
C32 C37 1.57(4)

loop_
_geom_torsion_atom_site_label_1
_geom_torsion_atom_site_label_2
_geom_torsion_atom_site_label_3
_geom_torsion_atom_site_label_4
_geom_torsion
C25 Hg2 O1 N1 -18.9(16)
C35 Hg2 O1 N1 164.1(15)
Hg2 O1 N1 C5 82(2)
Hg2 O1 N1 C2 -101.3(19)
O1 N1 C5 C4 175.0(19)
C2 N1 C5 C4 -2(3)
O1 N1 C5 Hg1 3(3)
C2 N1 C5 Hg1 -174.8(15)
C15 Hg1 C5 N1 115(5)
O21 Hg1 C5 N1 -67(2)
C15 Hg1 C5 C4 -57(6)
O21 Hg1 C5 C4 121.4(18)
N1 C5 C4 C9 -112(3)
Hg1 C5 C4 C9 60(3)
N1 C5 C4 C8 122(3)
Hg1 C5 C4 C8 -66(3)
N1 C5 C4 C3 2(3)
Hg1 C5 C4 C3 174(2)
C9 C4 C3 C2 116(3)
C8 C4 C3 C2 -117(3)
C5 C4 C3 C2 -1(3)
C4 C3 C2 C7 -116(3)
C4 C3 C2 C6 114(3)
C4 C3 C2 N1 0(3)
C5 N1 C2 C7 121(2)
O1 N1 C2 C7 -57(3)
C5 N1 C2 C6 -116(3)
O1 N1 C2 C6 67(3)
C5 N1 C2 C3 2(3)
O1 N1 C2 C3 -176(2)
O11 N11 C15 C14 -178(3)
C12 N11 C15 C14 -1(3)
O11 N11 C15 Hg1 -3(3)
C12 N11 C15 Hg1 174.5(16)
C5 Hg1 C15 N11 73(6)
O21 Hg1 C15 N11 -105.2(16)
C5 Hg1 C15 C14 -112(5)
O21 Hg1 C15 C14 69(2)
N11 C15 C14 C18 115(2)
Hg1 C15 C14 C18 -60(3)
N11 C15 C14 C19 -124(2)
Hg1 C15 C14 C19 62(3)
N11 C15 C14 C13 -8(3)
Hg1 C15 C14 C13 177(2)
C18 C14 C13 C12 -107(3)
C15 C14 C13 C12 14(3)
C19 C14 C13 C12 132(3)
C15 N11 C12 C16 -111(3)
O11 N11 C12 C16 67(3)
C15 N11 C12 C13 10(3)
O11 N11 C12 C13 -173(3)
C15 N11 C12 C17 125(2)
O11 N11 C12 C17 -57(3)
C14 C13 C12 C16 101(3)
C14 C13 C12 N11 -14(3)
C14 C13 C12 C17 -128(3)
C15 Hg1 O21 N21 162.7(13)
C5 Hg1 O21 N21 -17.0(13)
Hg1 O21 N21 C25 77(2)
Hg1 O21 N21 C22 -100(2)
O21 N21 C25 C24 179(2)
C22 N21 C25 C24 -4(3)
O21 N21 C25 Hg2 8(3)
C22 N21 C25 Hg2 -174.6(17)
C35 Hg2 C25 N21 70(10)
O1 Hg2 C25 N21 -69.9(18)
C35 Hg2 C25 C24 -98(10)
O1 Hg2 C25 C24 121.1(19)
N21 C25 C24 C28 -113(2)
Hg2 C25 C24 C28 57(3)
N21 C25 C24 C29 121(3)
Hg2 C25 C24 C29 -69(3)
N21 C25 C24 C23 7(3)
Hg2 C25 C24 C23 177(2)
C28 C24 C23 C22 115(3)
C29 C24 C23 C22 -123(3)
C25 C24 C23 C22 -8(4)
C25 N21 C22 C27 -122(3)
O21 N21 C22 C27 55(3)
C25 N21 C22 C26 116(2)
O21 N21 C22 C26 -67(3)
C25 N21 C22 C23 -1(3)
O21 N21 C22 C23 176(3)
C24 C23 C22 C27 125(3)
C24 C23 C22 N21 6(4)
C24 C23 C22 C26 -110(3)
O31 N31 C35 C34 -177(2)
C32 N31 C35 C34 -6(3)
O31 N31 C35 Hg2 8(3)
C32 N31 C35 Hg2 179.4(14)
C25 Hg2 C35 N31 112(10)
O1 Hg2 C35 N31 -106.9(16)
C25 Hg2 C35 C34 -61(11)
O1 Hg2 C35 C34 80(2)
N31 C35 C34 C38 -126(2)
Hg2 C35 C34 C38 48(3)
N31 C35 C34 C33 -5(3)
Hg2 C35 C34 C33 169.1(19)
N31 C35 C34 C39 116(2)
Hg2 C35 C34 C39 -70(3)
C35 C34 C33 C32 13(3)
C38 C34 C33 C32 135(3)
C39 C34 C33 C32 -101(3)
O31 N31 C32 C33 -175(2)
C35 N31 C32 C33 14(3)
O31 N31 C32 C36 -52(3)
C35 N31 C32 C36 136(2)
O31 N31 C32 C37 66(3)
C35 N31 C32 C37 -105(2)
C34 C33 C32 N31 -16(3)
C34 C33 C32 C36 -135(3)
C34 C33 C32 C37 97(3)
